data_4345791
loop_
_publ_author_name
'Gupta, Arvind Kumar'
'Akkarasamiyo, Sunisa'
'Orthaber, Andreas'

_publ_section_title
;
 Rich Coordination Chemistry of \p-Acceptor Dibenzoarsole Ligands.
;
_journal_issue 8
_journal_name_full 'Inorganic chemistry'
_journal_page_first 4505
_journal_page_last 4512
_journal_paper_doi 10.1021/acs.inorgchem.7b00100
_journal_volume 56
_journal_year 2017
_chemical_formula_sum 'C32 H34 As2 Cl2 Pd'
_chemical_formula_weight 745.73
_space_group_crystal_system monoclinic
_space_group_IT_number 14
_space_group_name_Hall '-P 2yn'
_space_group_name_H-M_alt 'P 1 21/n 1'
_symmetry_space_group_name_Hall '-P 2yn'
_symmetry_space_group_name_H-M 'P 1 21/n 1'
_atom_sites_solution_hydrogens geom
_audit_creation_method SHELXL-2014/7
_cell_angle_alpha 90
_cell_angle_beta 108.0470(10)
_cell_angle_gamma 90
_cell_formula_units_Z 2
_cell_length_a 9.6433(3)
_cell_length_b 14.8474(4)
_cell_length_c 10.5173(3)
_cell_measurement_reflns_used 9898
_cell_measurement_temperature 100(2)
_cell_measurement_theta_max 30.52
_cell_measurement_theta_min 2.46
_cell_volume 1431.76(7)
_computing_cell_refinement 'Bruker SAINT'
_computing_data_collection 'Bruker APEX2'
_computing_data_reduction 'Bruker SAINT'
_computing_molecular_graphics 'Bruker SHELXTL'
_computing_publication_material 'Bruker SHELXTL'
_computing_structure_refinement 'SHELXL-2014/7 (Sheldrick, 2014)'
_computing_structure_solution 'SHELXS-97 (Sheldrick 2008)'
_diffrn_ambient_temperature 100(2)
_diffrn_measured_fraction_theta_full 0.996
_diffrn_measured_fraction_theta_max 0.997
_diffrn_measurement_device_type 'Bruker APEX-II CCD'
_diffrn_measurement_method '\f and \w scans'
_diffrn_radiation_type MoK\a
_diffrn_radiation_wavelength 0.71073
_diffrn_reflns_av_R_equivalents 0.0466
_diffrn_reflns_av_unetI/netI 0.0249
_diffrn_reflns_Laue_measured_fraction_full 0.996
_diffrn_reflns_Laue_measured_fraction_max 0.997
_diffrn_reflns_limit_h_max 12
_diffrn_reflns_limit_h_min -12
_diffrn_reflns_limit_k_max 19
_diffrn_reflns_limit_k_min -19
_diffrn_reflns_limit_l_max 14
_diffrn_reflns_limit_l_min -14
_diffrn_reflns_number 29775
_diffrn_reflns_point_group_measured_fraction_full 0.996
_diffrn_reflns_point_group_measured_fraction_max 0.997
_diffrn_reflns_theta_full 25.242
_diffrn_reflns_theta_max 28.282
_diffrn_reflns_theta_min 4.076
_exptl_absorpt_coefficient_mu 3.149
_exptl_absorpt_correction_T_max 0.7461
_exptl_absorpt_correction_T_min 0.5429
_exptl_absorpt_correction_type multi-scan
_exptl_crystal_colour yellow-orange
_exptl_crystal_density_diffrn 1.730
_exptl_crystal_description prism
_exptl_crystal_F_000 744
_exptl_crystal_size_max 0.22
_exptl_crystal_size_mid 0.17
_exptl_crystal_size_min 0.15
_refine_diff_density_max 0.426
_refine_diff_density_min -0.473
_refine_diff_density_rms 0.074
_refine_ls_extinction_method none
_refine_ls_goodness_of_fit_ref 1.053
_refine_ls_hydrogen_treatment constr
_refine_ls_matrix_type full
_refine_ls_number_parameters 170
_refine_ls_number_reflns 3546
_refine_ls_number_restraints 0
_refine_ls_restrained_S_all 1.053
_refine_ls_R_factor_all 0.0206
_refine_ls_R_factor_gt 0.0186
_refine_ls_shift/su_max 0.000
_refine_ls_shift/su_mean 0.000
_refine_ls_structure_factor_coef Fsqd
_refine_ls_weighting_details 'w=1/[\s^2^(Fo^2^)+(0.0160P)^2^+0.9245P] where P=(Fo^2^+2Fc^2^)/3'
_refine_ls_weighting_scheme calc
_refine_ls_wR_factor_gt 0.0448
_refine_ls_wR_factor_ref 0.0455
_reflns_Friedel_coverage 0.000
_reflns_number_gt 3331
_reflns_number_total 3546
_reflns_threshold_expression 'I > 2\s(I)'
_cod_data_source_file ic7b00100_si_007.cif
_cod_data_source_block 06
_cod_database_code 4345791
_shelx_shelxl_version_number 2014/7
_shelx_space_group_comment
;
The symmetry employed for this shelxl refinement is uniquely defined
by the following loop, which should always be used as a source of
symmetry information in preference to the above space-group names.
They are only intended as comments.
;

loop_
_space_group_symop_operation_xyz
'x, y, z'
'-x+1/2, y+1/2, -z+1/2'
'-x, -y, -z'
'x-1/2, -y-1/2, z-1/2'

loop_
_atom_site_label
_atom_site_type_symbol
_atom_site_fract_x
_atom_site_fract_y
_atom_site_fract_z
_atom_site_U_iso_or_equiv
_atom_site_adp_type
_atom_site_occupancy
_atom_site_site_symmetry_order
_atom_site_calc_flag
_atom_site_refinement_flags_posn
_atom_site_refinement_flags_adp
_atom_site_refinement_flags_occupancy
Pd1 Pd 0.5000 0.5000 0.5000 0.00836(5) Uani 1 2 d S . P
As1 As 0.52659(2) 0.47987(2) 0.28192(2) 0.00903(5) Uani 1 1 d . . .
Cl1 Cl 0.35999(5) 0.37308(3) 0.48290(4) 0.01595(9) Uani 1 1 d . . .
C1 C 0.45441(18) 0.37290(10) 0.17822(15) 0.0113(3) Uani 1 1 d . . .
C2 C 0.31207(18) 0.34206(11) 0.12809(16) 0.0136(3) Uani 1 1 d . . .
H2 H 0.2342 0.3757 0.1419 0.016 Uiso 1 1 calc R U .
C3 C 0.28434(19) 0.26136(11) 0.05745(16) 0.0153(3) Uani 1 1 d . . .
H3 H 0.1870 0.2401 0.0217 0.018 Uiso 1 1 calc R U .
C4 C 0.39872(19) 0.21187(11) 0.03921(16) 0.0155(3) Uani 1 1 d . . .
H4 H 0.3792 0.1562 -0.0075 0.019 Uiso 1 1 calc R U .
C5 C 0.54122(19) 0.24268(11) 0.08838(15) 0.0136(3) Uani 1 1 d . . .
H5 H 0.6186 0.2087 0.0742 0.016 Uiso 1 1 calc R U .
C6 C 0.57034(18) 0.32355(11) 0.15863(15) 0.0114(3) Uani 1 1 d . . .
C7 C 0.71628(17) 0.36498(10) 0.21314(15) 0.0110(3) Uani 1 1 d . . .
C8 C 0.84698(18) 0.32890(11) 0.20484(16) 0.0143(3) Uani 1 1 d . . .
H8 H 0.8476 0.2728 0.1617 0.017 Uiso 1 1 calc R U .
C9 C 0.97629(19) 0.37603(12) 0.26046(17) 0.0163(3) Uani 1 1 d . . .
H9 H 1.0655 0.3511 0.2563 0.020 Uiso 1 1 calc R U .
C10 C 0.97724(19) 0.45869(12) 0.32184(17) 0.0161(3) Uani 1 1 d . . .
H10 H 1.0663 0.4905 0.3575 0.019 Uiso 1 1 calc R U .
C11 C 0.84775(19) 0.49523(11) 0.33132(17) 0.0142(3) Uani 1 1 d . . .
H11 H 0.8478 0.5517 0.3738 0.017 Uiso 1 1 calc R U .
C12 C 0.71846(17) 0.44788(11) 0.27768(15) 0.0106(3) Uani 1 1 d . . .
C13 C 0.47663(18) 0.58460(11) 0.16359(16) 0.0139(3) Uani 1 1 d . . .
H13A H 0.5593 0.6275 0.1886 0.017 Uiso 1 1 calc R U .
H13B H 0.4630 0.5647 0.0707 0.017 Uiso 1 1 calc R U .
C14 C 0.33910(18) 0.63342(11) 0.16824(16) 0.0148(3) Uani 1 1 d . . .
H14A H 0.3538 0.6550 0.2605 0.018 Uiso 1 1 calc R U .
H14B H 0.3237 0.6868 0.1091 0.018 Uiso 1 1 calc R U .
C15 C 0.20291(19) 0.57488(12) 0.12547(17) 0.0166(3) Uani 1 1 d . . .
H15A H 0.1965 0.5456 0.0393 0.020 Uiso 1 1 calc R U .
H15B H 0.2118 0.5268 0.1928 0.020 Uiso 1 1 calc R U .
C16 C 0.0635(2) 0.62722(12) 0.10986(18) 0.0195(4) Uani 1 1 d . . .
H16A H 0.0688 0.6564 0.1948 0.029 Uiso 1 1 calc R U .
H16B H -0.0199 0.5859 0.0843 0.029 Uiso 1 1 calc R U .
H16C H 0.0514 0.6731 0.0403 0.029 Uiso 1 1 calc R U .

loop_
_atom_site_aniso_label
_atom_site_aniso_U_11
_atom_site_aniso_U_22
_atom_site_aniso_U_33
_atom_site_aniso_U_23
_atom_site_aniso_U_13
_atom_site_aniso_U_12
Pd1 0.00993(9) 0.00754(8) 0.00796(8) -0.00033(5) 0.00328(6) -0.00037(6)
As1 0.01055(9) 0.00867(8) 0.00822(8) -0.00019(5) 0.00342(6) 0.00054(5)
Cl1 0.0201(2) 0.01297(19) 0.01591(18) -0.00224(13) 0.00717(15) -0.00659(15)
C1 0.0158(8) 0.0097(7) 0.0080(7) -0.0004(5) 0.0030(6) -0.0007(6)
C2 0.0134(8) 0.0149(8) 0.0127(7) 0.0001(6) 0.0044(6) 0.0010(6)
C3 0.0144(8) 0.0164(8) 0.0137(7) -0.0014(6) 0.0022(6) -0.0043(6)
C4 0.0209(9) 0.0121(8) 0.0132(7) -0.0022(6) 0.0049(6) -0.0016(6)
C5 0.0178(8) 0.0114(8) 0.0125(7) 0.0002(6) 0.0059(6) 0.0030(6)
C6 0.0142(8) 0.0118(7) 0.0081(7) 0.0019(5) 0.0035(6) 0.0009(6)
C7 0.0133(8) 0.0113(7) 0.0088(7) 0.0025(5) 0.0041(6) 0.0004(6)
C8 0.0165(8) 0.0139(8) 0.0138(7) 0.0011(6) 0.0068(6) 0.0025(6)
C9 0.0127(8) 0.0222(9) 0.0161(8) 0.0033(6) 0.0075(6) 0.0031(7)
C10 0.0131(8) 0.0191(8) 0.0168(8) 0.0024(6) 0.0057(6) -0.0029(7)
C11 0.0161(9) 0.0116(8) 0.0149(8) 0.0005(6) 0.0051(7) -0.0017(6)
C12 0.0114(7) 0.0116(7) 0.0090(7) 0.0016(5) 0.0035(6) 0.0015(6)
C13 0.0179(8) 0.0116(8) 0.0131(7) 0.0045(6) 0.0060(6) 0.0017(6)
C14 0.0169(8) 0.0127(8) 0.0146(7) 0.0026(6) 0.0047(6) 0.0029(6)
C15 0.0170(9) 0.0149(8) 0.0178(8) 0.0017(6) 0.0050(7) 0.0018(6)
C16 0.0176(9) 0.0206(9) 0.0198(8) 0.0026(7) 0.0052(7) 0.0035(7)

loop_
_atom_type_symbol
_atom_type_description
_atom_type_scat_dispersion_real
_atom_type_scat_dispersion_imag
_atom_type_scat_source
C C 0.0033 0.0016 'International Tables Vol C Tables 4.2.6.8 and 6.1.1.4'
H H 0.0000 0.0000 'International Tables Vol C Tables 4.2.6.8 and 6.1.1.4'
Cl Cl 0.1484 0.1585 'International Tables Vol C Tables 4.2.6.8 and 6.1.1.4'
As As 0.0499 2.0058 'International Tables Vol C Tables 4.2.6.8 and 6.1.1.4'
Pd Pd -0.9988 1.0072 'International Tables Vol C Tables 4.2.6.8 and 6.1.1.4'

loop_
_geom_angle_atom_site_label_1
_geom_angle_atom_site_label_2
_geom_angle_atom_site_label_3
_geom_angle
_geom_angle_site_symmetry_1
_geom_angle_site_symmetry_3
Cl1 Pd1 Cl1 180.0 3_666 .
Cl1 Pd1 As1 86.717(11) 3_666 .
Cl1 Pd1 As1 93.283(11) . .
Cl1 Pd1 As1 93.284(11) 3_666 3_666
Cl1 Pd1 As1 86.716(11) . 3_666
As1 Pd1 As1 180.0 . 3_666
C12 As1 C1 87.98(7) . .
C12 As1 C13 103.33(7) . .
C1 As1 C13 108.65(7) . .
C12 As1 Pd1 116.13(4) . .
C1 As1 Pd1 121.00(5) . .
C13 As1 Pd1 115.47(5) . .
C2 C1 C6 120.74(14) . .
C2 C1 As1 128.88(13) . .
C6 C1 As1 110.37(11) . .
C1 C2 C3 119.42(16) . .
C1 C2 H2 120.3 . .
C3 C2 H2 120.3 . .
C4 C3 C2 120.03(15) . .
C4 C3 H3 120.0 . .
C2 C3 H3 120.0 . .
C3 C4 C5 120.80(15) . .
C3 C4 H4 119.6 . .
C5 C4 H4 119.6 . .
C4 C5 C6 119.73(16) . .
C4 C5 H5 120.1 . .
C6 C5 H5 120.1 . .
C5 C6 C1 119.28(15) . .
C5 C6 C7 125.14(15) . .
C1 C6 C7 115.55(14) . .
C8 C7 C12 119.22(15) . .
C8 C7 C6 125.80(15) . .
C12 C7 C6 114.98(14) . .
C9 C8 C7 119.31(15) . .
C9 C8 H8 120.3 . .
C7 C8 H8 120.3 . .
C10 C9 C8 121.15(16) . .
C10 C9 H9 119.4 . .
C8 C9 H9 119.4 . .
C9 C10 C11 120.11(16) . .
C9 C10 H10 119.9 . .
C11 C10 H10 119.9 . .
C12 C11 C10 119.03(15) . .
C12 C11 H11 120.5 . .
C10 C11 H11 120.5 . .
C11 C12 C7 121.16(15) . .
C11 C12 As1 127.87(12) . .
C7 C12 As1 110.95(12) . .
C14 C13 As1 113.74(11) . .
C14 C13 H13A 108.8 . .
As1 C13 H13A 108.8 . .
C14 C13 H13B 108.8 . .
As1 C13 H13B 108.8 . .
H13A C13 H13B 107.7 . .
C15 C14 C13 113.48(14) . .
C15 C14 H14A 108.9 . .
C13 C14 H14A 108.9 . .
C15 C14 H14B 108.9 . .
C13 C14 H14B 108.9 . .
H14A C14 H14B 107.7 . .
C16 C15 C14 113.22(14) . .
C16 C15 H15A 108.9 . .
C14 C15 H15A 108.9 . .
C16 C15 H15B 108.9 . .
C14 C15 H15B 108.9 . .
H15A C15 H15B 107.7 . .
C15 C16 H16A 109.5 . .
C15 C16 H16B 109.5 . .
H16A C16 H16B 109.5 . .
C15 C16 H16C 109.5 . .
H16A C16 H16C 109.5 . .
H16B C16 H16C 109.5 . .

loop_
_geom_bond_atom_site_label_1
_geom_bond_atom_site_label_2
_geom_bond_distance
_geom_bond_site_symmetry_2
Pd1 Cl1 2.2925(4) 3_666
Pd1 Cl1 2.2925(4) .
Pd1 As1 2.40414(17) .
Pd1 As1 2.40417(17) 3_666
As1 C12 1.9241(16) .
As1 C1 1.9303(15) .
As1 C13 1.9563(16) .
C1 C2 1.387(2) .
C1 C6 1.404(2) .
C2 C3 1.391(2) .
C2 H2 0.9500 .
C3 C4 1.387(2) .
C3 H3 0.9500 .
C4 C5 1.387(2) .
C4 H4 0.9500 .
C5 C6 1.392(2) .
C5 H5 0.9500 .
C6 C7 1.479(2) .
C7 C8 1.397(2) .
C7 C12 1.403(2) .
C8 C9 1.391(2) .
C8 H8 0.9500 .
C9 C10 1.385(2) .
C9 H9 0.9500 .
C10 C11 1.393(2) .
C10 H10 0.9500 .
C11 C12 1.390(2) .
C11 H11 0.9500 .
C13 C14 1.525(2) .
C13 H13A 0.9900 .
C13 H13B 0.9900 .
C14 C15 1.522(2) .
C14 H14A 0.9900 .
C14 H14B 0.9900 .
C15 C16 1.517(2) .
C15 H15A 0.9900 .
C15 H15B 0.9900 .
C16 H16A 0.9800 .
C16 H16B 0.9800 .
C16 H16C 0.9800 .
